data_2227443
loop_
_publ_author_name
'Lu, Yong-Hong'

_publ_section_title
;
 Diethylammonium 4-hydroxybenzoate
;
_journal_coeditor_code FL2305
_journal_issue 11
_journal_name_full 'Acta Crystallographica Section E'
_journal_page_first o2920
_journal_paper_doi 10.1107/S1600536810040523
_journal_volume 66
_journal_year 2010
_chemical_formula_iupac 'C4 H12 N +, C7 H5 O3 -'
_chemical_formula_moiety 'C4 H12 N +, C7 H5 O3 -'
_chemical_formula_sum 'C11 H17 N O3'
_chemical_formula_weight 211.26
_chemical_name_systematic
;
Diethylammonium 4-hydroxybenzoate
;
_space_group_IT_number 61
_symmetry_cell_setting orthorhombic
_symmetry_space_group_name_Hall '-P 2ac 2ab'
_symmetry_space_group_name_H-M 'P b c a'
_atom_sites_solution_hydrogens geom
_atom_sites_solution_primary direct
_atom_sites_solution_secondary difmap
_cell_angle_alpha 90.00
_cell_angle_beta 90.00
_cell_angle_gamma 90.00
_cell_formula_units_Z 8
_cell_length_a 12.1270(13)
_cell_length_b 10.6829(11)
_cell_length_c 17.6066(15)
_cell_measurement_reflns_used 4113
_cell_measurement_temperature 298(2)
_cell_measurement_theta_max 27.35
_cell_measurement_theta_min 2.42
_cell_volume 2281.0(4)
_computing_cell_refinement 'CrystalClear (Rigaku, 2005)'
_computing_data_collection 'CrystalClear (Rigaku, 2005)'
_computing_data_reduction 'CrystalClear (Rigaku, 2005)'
_computing_molecular_graphics 'SHELXTL (Sheldrick, 2008)'
_computing_publication_material 'SHELXTL (Sheldrick, 2008)'
_computing_structure_refinement 'SHELXL97 (Sheldrick, 2008)'
_computing_structure_solution 'SHELXS97 (Sheldrick, 2008)'
_diffrn_ambient_temperature 298(2)
_diffrn_measured_fraction_theta_full 1.000
_diffrn_measured_fraction_theta_max 1.000
_diffrn_measurement_device_type 'Rigaku Mercury'
_diffrn_measurement_method '\w scans'
_diffrn_radiation_monochromator graphite
_diffrn_radiation_source 'fine-focus sealed tube'
_diffrn_radiation_type MoK\a
_diffrn_radiation_wavelength 0.71073
_diffrn_reflns_av_R_equivalents 0.0477
_diffrn_reflns_av_sigmaI/netI 0.0419
_diffrn_reflns_limit_h_max 14
_diffrn_reflns_limit_h_min -7
_diffrn_reflns_limit_k_max 9
_diffrn_reflns_limit_k_min -12
_diffrn_reflns_limit_l_max 20
_diffrn_reflns_limit_l_min -20
_diffrn_reflns_number 8818
_diffrn_reflns_theta_full 25.01
_diffrn_reflns_theta_max 25.01
_diffrn_reflns_theta_min 2.31
_exptl_absorpt_coefficient_mu 0.089
_exptl_absorpt_correction_T_max 0.9824
_exptl_absorpt_correction_T_min 0.9627
_exptl_absorpt_correction_type multi-scan
_exptl_absorpt_process_details '(CrystalClear; Rigaku, 2005)'
_exptl_crystal_colour colourless
_exptl_crystal_density_diffrn 1.230
_exptl_crystal_density_method 'not measured'
_exptl_crystal_description prism
_exptl_crystal_F_000 912
_exptl_crystal_size_max 0.43
_exptl_crystal_size_mid 0.41
_exptl_crystal_size_min 0.20
_refine_diff_density_max 0.210
_refine_diff_density_min -0.207
_refine_ls_extinction_method none
_refine_ls_goodness_of_fit_ref 1.064
_refine_ls_hydrogen_treatment constr
_refine_ls_matrix_type full
_refine_ls_number_parameters 138
_refine_ls_number_reflns 2016
_refine_ls_number_restraints 0
_refine_ls_restrained_S_all 1.064
_refine_ls_R_factor_all 0.0936
_refine_ls_R_factor_gt 0.0425
_refine_ls_shift/su_max 0.000
_refine_ls_shift/su_mean 0.000
_refine_ls_structure_factor_coef Fsqd
_refine_ls_weighting_details 'calc w=1/[\s^2^(Fo^2^)+(0.0464P)^2^+0.8922P] where P=(Fo^2^+2Fc^2^)/3'
_refine_ls_weighting_scheme calc
_refine_ls_wR_factor_gt 0.0981
_refine_ls_wR_factor_ref 0.1301
_reflns_number_gt 1155
_reflns_number_total 2016
_reflns_threshold_expression I>2sigma(I)
_cod_data_source_file fl2305.cif
_cod_data_source_block I
_cod_database_code 2227443
_cod_database_fobs_code 2227443

loop_
_symmetry_equiv_pos_as_xyz
'x, y, z'
'-x+1/2, -y, z+1/2'
'-x, y+1/2, -z+1/2'
'x+1/2, -y+1/2, -z'
'-x, -y, -z'
'x-1/2, y, -z-1/2'
'x, -y-1/2, z-1/2'
'-x-1/2, y-1/2, z'

loop_
_atom_site_type_symbol
_atom_site_label
_atom_site_fract_x
_atom_site_fract_y
_atom_site_fract_z
_atom_site_U_iso_or_equiv
_atom_site_adp_type
_atom_site_calc_flag
_atom_site_refinement_flags
_atom_site_occupancy
_atom_site_disorder_assembly
_atom_site_disorder_group
N N1 0.15290(17) 0.4229(2) 0.46227(12) 0.0500(6) Uani d . 1 . .
H H1A 0.1303 0.3844 0.5050 0.060 Uiso calc R 1 . .
H H1B 0.0985 0.4747 0.4474 0.060 Uiso calc R 1 . .
O O1 0.39118(14) 0.74534(19) 0.59243(10) 0.0538(5) Uani d . 1 . .
O O2 0.49892(17) 0.9105(2) 0.58731(11) 0.0685(6) Uani d . 1 . .
O O3 0.75558(15) 0.59440(17) 0.83491(10) 0.0597(6) Uani d . 1 . .
H H3 0.7969 0.6470 0.8534 0.090 Uiso calc R 1 . .
C C1 0.4739(2) 0.8063(3) 0.61463(14) 0.0449(7) Uani d . 1 . .
C C2 0.54591(19) 0.7521(2) 0.67521(13) 0.0371(6) Uani d . 1 . .
C C3 0.62071(19) 0.8261(2) 0.71431(13) 0.0420(6) Uani d . 1 . .
H H3A 0.6239 0.9113 0.7038 0.050 Uiso calc R 1 . .
C C4 0.69034(19) 0.7768(2) 0.76835(13) 0.0417(6) Uani d . 1 . .
H H4 0.7389 0.8286 0.7944 0.050 Uiso calc R 1 . .
C C5 0.68774(19) 0.6501(2) 0.78369(13) 0.0412(6) Uani d . 1 . .
C C6 0.61259(19) 0.5748(2) 0.74597(14) 0.0451(7) Uani d . 1 . .
H H6 0.6095 0.4896 0.7567 0.054 Uiso calc R 1 . .
C C7 0.54265(19) 0.6254(2) 0.69286(13) 0.0420(6) Uani d . 1 . .
H H7 0.4922 0.5740 0.6683 0.050 Uiso calc R 1 . .
C C8 0.2517(3) 0.4991(3) 0.48039(17) 0.0638(8) Uani d . 1 . .
H H8A 0.2304 0.5662 0.5144 0.077 Uiso calc R 1 . .
H H8B 0.2791 0.5368 0.4340 0.077 Uiso calc R 1 . .
C C9 0.3426(2) 0.4254(3) 0.51642(18) 0.0724(9) Uani d . 1 . .
H H9A 0.3139 0.3792 0.5588 0.109 Uiso calc R 1 . .
H H9B 0.3992 0.4815 0.5337 0.109 Uiso calc R 1 . .
H H9C 0.3730 0.3684 0.4799 0.109 Uiso calc R 1 . .
C C10 0.1689(2) 0.3275(3) 0.40308(15) 0.0575(8) Uani d . 1 . .
H H10A 0.2266 0.2702 0.4187 0.069 Uiso calc R 1 . .
H H10B 0.1924 0.3679 0.3565 0.069 Uiso calc R 1 . .
C C11 0.0657(3) 0.2559(3) 0.3885(2) 0.0845(11) Uani d . 1 . .
H H11A 0.0446 0.2118 0.4338 0.127 Uiso calc R 1 . .
H H11B 0.0780 0.1969 0.3483 0.127 Uiso calc R 1 . .
H H11C 0.0080 0.3126 0.3742 0.127 Uiso calc R 1 . .

loop_
_atom_site_aniso_label
_atom_site_aniso_U_11
_atom_site_aniso_U_22
_atom_site_aniso_U_33
_atom_site_aniso_U_12
_atom_site_aniso_U_13
_atom_site_aniso_U_23
N1 0.0416(13) 0.0629(15) 0.0456(12) 0.0035(11) 0.0090(10) 0.0040(11)
O1 0.0427(11) 0.0719(13) 0.0467(11) -0.0014(10) -0.0083(9) 0.0082(9)
O2 0.0711(14) 0.0676(14) 0.0668(13) -0.0052(11) -0.0119(11) 0.0315(11)
O3 0.0530(11) 0.0591(12) 0.0670(12) -0.0036(10) -0.0217(10) 0.0170(10)
C1 0.0431(16) 0.0561(18) 0.0356(14) 0.0077(14) 0.0067(12) 0.0044(13)
C2 0.0336(13) 0.0426(15) 0.0352(13) 0.0021(12) 0.0047(11) 0.0047(11)
C3 0.0465(15) 0.0369(15) 0.0426(14) -0.0032(12) 0.0029(13) 0.0063(12)
C4 0.0405(15) 0.0444(16) 0.0402(14) -0.0072(12) -0.0015(12) 0.0011(12)
C5 0.0359(14) 0.0486(16) 0.0390(13) 0.0030(12) 0.0003(12) 0.0070(12)
C6 0.0424(15) 0.0390(15) 0.0539(16) -0.0020(13) -0.0045(13) 0.0076(13)
C7 0.0350(14) 0.0441(16) 0.0467(15) -0.0049(12) -0.0022(12) 0.0005(13)
C8 0.067(2) 0.0595(19) 0.0652(19) -0.0111(16) 0.0033(16) -0.0082(16)
C9 0.0508(19) 0.092(2) 0.074(2) -0.0046(18) -0.0058(16) -0.0123(19)
C10 0.0637(19) 0.0506(18) 0.0584(17) 0.0002(15) 0.0068(15) -0.0044(14)
C11 0.076(2) 0.086(3) 0.091(3) -0.018(2) -0.028(2) -0.003(2)

loop_
_atom_type_symbol
_atom_type_description
_atom_type_scat_dispersion_real
_atom_type_scat_dispersion_imag
_atom_type_scat_source
C C 0.0033 0.0016 'International Tables Vol C Tables 4.2.6.8 and 6.1.1.4'
H H 0.0000 0.0000 'International Tables Vol C Tables 4.2.6.8 and 6.1.1.4'
O O 0.0106 0.0060 'International Tables Vol C Tables 4.2.6.8 and 6.1.1.4'
N N 0.0061 0.0033 'International Tables Vol C Tables 4.2.6.8 and 6.1.1.4'

loop_
_geom_angle_atom_site_label_1
_geom_angle_atom_site_label_2
_geom_angle_atom_site_label_3
_geom_angle_site_symmetry_1
_geom_angle_site_symmetry_3
_geom_angle
_geom_angle_publ_flag
C10 N1 C8 . . 115.2(2) ?
C10 N1 H1A . . 108.5 ?
C8 N1 H1A . . 108.5 ?
C10 N1 H1B . . 108.5 ?
C8 N1 H1B . . 108.5 ?
H1A N1 H1B . . 107.5 ?
C5 O3 H3 . . 109.5 ?
O2 C1 O1 . . 122.3(2) ?
O2 C1 C2 . . 118.6(3) ?
O1 C1 C2 . . 119.1(2) ?
C3 C2 C7 . . 117.6(2) ?
C3 C2 C1 . . 121.0(2) ?
C7 C2 C1 . . 121.4(2) ?
C4 C3 C2 . . 121.8(2) ?
C4 C3 H3A . . 119.1 ?
C2 C3 H3A . . 119.1 ?
C3 C4 C5 . . 119.7(2) ?
C3 C4 H4 . . 120.1 ?
C5 C4 H4 . . 120.1 ?
O3 C5 C4 . . 123.1(2) ?
O3 C5 C6 . . 117.6(2) ?
C4 C5 C6 . . 119.4(2) ?
C7 C6 C5 . . 120.3(2) ?
C7 C6 H6 . . 119.9 ?
C5 C6 H6 . . 119.9 ?
C6 C7 C2 . . 121.2(2) ?
C6 C7 H7 . . 119.4 ?
C2 C7 H7 . . 119.4 ?
N1 C8 C9 . . 113.4(2) ?
N1 C8 H8A . . 108.9 ?
C9 C8 H8A . . 108.9 ?
N1 C8 H8B . . 108.9 ?
C9 C8 H8B . . 108.9 ?
H8A C8 H8B . . 107.7 ?
C8 C9 H9A . . 109.5 ?
C8 C9 H9B . . 109.5 ?
H9A C9 H9B . . 109.5 ?
C8 C9 H9C . . 109.5 ?
H9A C9 H9C . . 109.5 ?
H9B C9 H9C . . 109.5 ?
N1 C10 C11 . . 111.6(2) ?
N1 C10 H10A . . 109.3 ?
C11 C10 H10A . . 109.3 ?
N1 C10 H10B . . 109.3 ?
C11 C10 H10B . . 109.3 ?
H10A C10 H10B . . 108.0 ?
C10 C11 H11A . . 109.5 ?
C10 C11 H11B . . 109.5 ?
H11A C11 H11B . . 109.5 ?
C10 C11 H11C . . 109.5 ?
H11A C11 H11C . . 109.5 ?
H11B C11 H11C . . 109.5 ?

loop_
_geom_bond_atom_site_label_1
_geom_bond_atom_site_label_2
_geom_bond_site_symmetry_2
_geom_bond_distance
_geom_bond_publ_flag
N1 C10 . 1.470(3) ?
N1 C8 . 1.483(3) ?
N1 H1A . 0.9000 ?
N1 H1B . 0.9000 ?
O1 C1 . 1.259(3) ?
O2 C1 . 1.249(3) ?
O3 C5 . 1.358(3) ?
O3 H3 . 0.8200 ?
C1 C2 . 1.495(3) ?
C2 C3 . 1.386(3) ?
C2 C7 . 1.388(3) ?
C3 C4 . 1.377(3) ?
C3 H3A . 0.9300 ?
C4 C5 . 1.381(3) ?
C4 H4 . 0.9300 ?
C5 C6 . 1.385(3) ?
C6 C7 . 1.373(3) ?
C6 H6 . 0.9300 ?
C7 H7 . 0.9300 ?
C8 C9 . 1.495(4) ?
C8 H8A . 0.9700 ?
C8 H8B . 0.9700 ?
C9 H9A . 0.9600 ?
C9 H9B . 0.9600 ?
C9 H9C . 0.9600 ?
C10 C11 . 1.489(4) ?
C10 H10A . 0.9700 ?
C10 H10B . 0.9700 ?
C11 H11A . 0.9600 ?
C11 H11B . 0.9600 ?
C11 H11C . 0.9600 ?

loop_
_geom_hbond_atom_site_label_D
_geom_hbond_atom_site_label_H
_geom_hbond_atom_site_label_A
_geom_hbond_site_symmetry_A
_geom_hbond_distance_DH
_geom_hbond_distance_HA
_geom_hbond_distance_DA
_geom_hbond_angle_DHA
N1 H1A O2 8_655 0.90 2.15 2.873(3) 136.5
N1 H1A O1 8_655 0.90 2.16 3.022(3) 161.5
N1 H1B O2 4_466 0.90 1.83 2.724(3) 174.2
O3 H3 O1 6_657 0.82 1.82 2.635(3) 170.4

loop_
_geom_torsion_atom_site_label_1
_geom_torsion_atom_site_label_2
_geom_torsion_atom_site_label_3
_geom_torsion_atom_site_label_4
_geom_torsion_site_symmetry_1
_geom_torsion_site_symmetry_2
_geom_torsion_site_symmetry_3
_geom_torsion_site_symmetry_4
_geom_torsion
_geom_torsion_publ_flag
O2 C1 C2 C3 . . . . 16.5(3) ?
O1 C1 C2 C3 . . . . -164.2(2) ?
O2 C1 C2 C7 . . . . -161.6(2) ?
O1 C1 C2 C7 . . . . 17.7(3) ?
C7 C2 C3 C4 . . . . 0.5(3) ?
C1 C2 C3 C4 . . . . -177.6(2) ?
C2 C3 C4 C5 . . . . 1.1(4) ?
C3 C4 C5 O3 . . . . 178.5(2) ?
C3 C4 C5 C6 . . . . -1.9(4) ?
O3 C5 C6 C7 . . . . -179.2(2) ?
C4 C5 C6 C7 . . . . 1.1(4) ?
C5 C6 C7 C2 . . . . 0.5(4) ?
C3 C2 C7 C6 . . . . -1.3(4) ?
C1 C2 C7 C6 . . . . 176.8(2) ?
C10 N1 C8 C9 . . . . -66.5(3) ?
C8 N1 C10 C11 . . . . -179.9(3) ?

loop_
_cod_related_entry_id
_cod_related_entry_database
_cod_related_entry_code
1 ChemSpider 30656221
